data_7118742
loop_
_publ_author_name
'Berg, Claudia'
'Braun, Thomas'
'Laubenstein, Reik'
'Braun, Beatrice'

_publ_section_title
;
 Palladium-mediated borylation of pentafluorosulfanyl functionalized
 compounds: the crucial role of metal fluorido complexes.
;
_journal_issue 20
_journal_name_full 'Chemical communications (Cambridge, England)'
_journal_page_first 3931
_journal_page_last 3934
_journal_paper_doi 10.1039/c5cc10219g
_journal_volume 52
_journal_year 2016
_chemical_formula_moiety 'C12 H6 F20 S4, 0.5(C12 H24 B2 O4)'
_chemical_formula_sum 'C18 H18 B F20 O2 S4'
_chemical_formula_weight 785.37
_chemical_name_systematic
;
 ?
;
_space_group_crystal_system triclinic
_space_group_IT_number 2
_space_group_name_Hall '-P 1'
_space_group_name_H-M_alt 'P -1'
_symmetry_space_group_name_Hall '-P 1'
_symmetry_space_group_name_H-M 'P -1'
_atom_sites_solution_hydrogens geom
_audit_creation_method SHELXL-2013
_audit_update_record
;
2015-11-26 deposited with the CCDC.
2016-02-08 downloaded from the CCDC.
;
_cell_angle_alpha 73.775(3)
_cell_angle_beta 71.961(3)
_cell_angle_gamma 76.711(3)
_cell_formula_units_Z 2
_cell_length_a 9.9552(9)
_cell_length_b 11.1590(9)
_cell_length_c 13.6383(11)
_cell_measurement_reflns_used 9927
_cell_measurement_temperature 100(2)
_cell_measurement_theta_max 29.15
_cell_measurement_theta_min 2.67
_cell_volume 1366.1(2)
_computing_cell_refinement 'Bruker SAINT'
_computing_data_collection 'Bruker APEX2'
_computing_data_reduction 'Bruker SAINT'
_computing_structure_refinement 'SHELXL-2013 (Sheldrick, 2013)'
_computing_structure_solution 'SHELXS-2013 (Sheldrick 2013)'
_diffrn_ambient_temperature 100(2)
_diffrn_measured_fraction_theta_full 0.999
_diffrn_measured_fraction_theta_max 0.997
_diffrn_measurement_device_type 'Bruker D8 Venture'
_diffrn_measurement_method '\f and \w scans'
_diffrn_radiation_monochromator graphite
_diffrn_radiation_source 'fine-focus sealed tube'
_diffrn_radiation_type MoK\a
_diffrn_radiation_wavelength 0.71073
_diffrn_reflns_av_R_equivalents 0.0338
_diffrn_reflns_av_unetI/netI 0.0194
_diffrn_reflns_laue_measured_fraction_full 0.999
_diffrn_reflns_laue_measured_fraction_max 0.997
_diffrn_reflns_limit_h_max 13
_diffrn_reflns_limit_h_min -13
_diffrn_reflns_limit_k_max 15
_diffrn_reflns_limit_k_min -15
_diffrn_reflns_limit_l_max 18
_diffrn_reflns_limit_l_min -18
_diffrn_reflns_number 62428
_diffrn_reflns_point_group_measured_fraction_full 0.999
_diffrn_reflns_point_group_measured_fraction_max 0.997
_diffrn_reflns_theta_full 25.000
_diffrn_reflns_theta_max 29.200
_diffrn_reflns_theta_min 2.345
_exptl_absorpt_coefficient_mu 0.505
_exptl_absorpt_correction_T_max 0.7458
_exptl_absorpt_correction_T_min 0.6656
_exptl_absorpt_correction_type multi-scan
_exptl_absorpt_process_details SADABS
_exptl_crystal_colour colorless
_exptl_crystal_density_diffrn 1.909
_exptl_crystal_description fragment
_exptl_crystal_F_000 782
_exptl_crystal_size_max 0.620
_exptl_crystal_size_mid 0.340
_exptl_crystal_size_min 0.190
_refine_diff_density_max 0.514
_refine_diff_density_min -0.308
_refine_diff_density_rms 0.062
_refine_ls_extinction_method none
_refine_ls_goodness_of_fit_ref 1.042
_refine_ls_hydrogen_treatment constr
_refine_ls_matrix_type full
_refine_ls_number_parameters 410
_refine_ls_number_reflns 7382
_refine_ls_number_restraints 0
_refine_ls_restrained_S_all 1.042
_refine_ls_R_factor_all 0.0356
_refine_ls_R_factor_gt 0.0283
_refine_ls_shift/su_max 0.001
_refine_ls_shift/su_mean 0.000
_refine_ls_structure_factor_coef Fsqd
_refine_ls_weighting_details 'w=1/[\s^2^(Fo^2^)+(0.0336P)^2^+0.8158P] where P=(Fo^2^+2Fc^2^)/3'
_refine_ls_weighting_scheme calc
_refine_ls_wR_factor_gt 0.0692
_refine_ls_wR_factor_ref 0.0727
_reflns_Friedel_coverage 0.000
_reflns_number_gt 6460
_reflns_number_total 7382
_reflns_threshold_expression 'I > 2\s(I)'
_cod_data_source_file c5cc10219g2.cif
_cod_data_source_block mo_l15_cb1_142_0m_a
_cod_depositor_comments 'Adding full bibliography for 7118737--7118742.cif.'
_cod_database_code 7118742
_shelx_space_group_comment
;
The symmetry employed for this shelxl refinement is uniquely defined
by the following loop, which should always be used as a source of
symmetry information in preference to the above space-group names.
They are only intended as comments.
;
_shelx_estimated_absorpt_t_min 0.745
_shelx_estimated_absorpt_t_max 0.910
_shelxl_version_number 2013-4

loop_
_space_group_symop_operation_xyz
'x, y, z'
'-x, -y, -z'

loop_
_atom_site_label
_atom_site_type_symbol
_atom_site_fract_x
_atom_site_fract_y
_atom_site_fract_z
_atom_site_U_iso_or_equiv
_atom_site_adp_type
_atom_site_occupancy
_atom_site_site_symmetry_order
_atom_site_calc_flag
_atom_site_refinement_flags_posn
_atom_site_refinement_flags_adp
S1 S 0.19076(3) 0.06198(3) 0.63905(2) 0.01395(7) Uani 1 1 d . .
F1 F 0.11709(10) 0.00494(8) 0.75851(6) 0.02205(18) Uani 1 1 d . .
O1 O 0.62926(10) 0.37238(9) 0.07428(7) 0.01566(18) Uani 1 1 d . .
C1 C 0.27514(13) 0.12912(12) 0.50266(10) 0.0130(2) Uani 1 1 d . .
B1 B 0.58188(15) 0.45349(14) -0.00813(11) 0.0132(3) Uani 1 1 d . .
S2 S 0.26495(4) 0.11235(3) 0.21303(3) 0.01647(7) Uani 1 1 d . .
F2 F 0.33894(9) 0.02786(8) 0.66935(7) 0.02101(17) Uani 1 1 d . .
O2 O 0.67897(10) 0.45301(9) -0.10437(7) 0.01487(18) Uani 1 1 d . .
C2 C 0.24158(14) 0.09832(12) 0.42246(10) 0.0142(2) Uani 1 1 d . .
H2 H 0.1772 0.0405 0.4378 0.017 Uiso 1 1 calc R U
S3 S 0.84409(3) 0.38550(3) 0.47810(3) 0.01372(7) Uani 1 1 d . .
F3 F 0.21473(10) -0.07486(7) 0.61696(7) 0.02137(18) Uani 1 1 d . .
C3 C 0.30520(14) 0.15481(12) 0.31861(10) 0.0136(2) Uani 1 1 d . .
S4 S 0.59208(3) 0.71593(3) 0.17791(3) 0.01449(7) Uani 1 1 d . .
F4 F 0.03843(8) 0.09086(8) 0.61693(7) 0.02018(17) Uani 1 1 d . .
C4 C 0.39777(14) 0.24159(12) 0.29433(10) 0.0142(2) Uani 1 1 d . .
H4 H 0.4383 0.2803 0.2228 0.017 Uiso 1 1 calc R U
F5 F 0.16216(9) 0.19473(7) 0.66964(6) 0.01944(17) Uani 1 1 d . .
C5 C 0.43026(13) 0.27091(12) 0.37665(10) 0.0127(2) Uani 1 1 d . .
F6 F 0.22883(10) 0.07497(9) 0.12166(7) 0.0273(2) Uani 1 1 d . .
C6 C 0.36887(14) 0.21336(12) 0.48148(10) 0.0136(2) Uani 1 1 d . .
H6 H 0.3913 0.2319 0.5379 0.016 Uiso 1 1 calc R U
F7 F 0.42876(9) 0.08110(9) 0.15609(7) 0.0266(2) Uani 1 1 d . .
C7 C 0.71466(13) 0.42326(12) 0.40145(10) 0.0130(2) Uani 1 1 d . .
F8 F 0.26154(11) 0.25209(8) 0.14456(7) 0.02629(19) Uani 1 1 d . .
C8 C 0.62638(13) 0.33640(12) 0.41676(10) 0.0136(2) Uani 1 1 d . .
H8 H 0.6329 0.2590 0.4679 0.016 Uiso 1 1 calc R U
F9 F 0.09816(9) 0.14129(9) 0.26485(7) 0.02521(19) Uani 1 1 d . .
C9 C 0.52770(13) 0.36323(12) 0.35656(10) 0.0130(2) Uani 1 1 d . .
F10 F 0.26566(10) -0.03098(8) 0.27532(7) 0.02482(19) Uani 1 1 d . .
C10 C 0.51882(13) 0.47791(12) 0.28155(10) 0.0132(2) Uani 1 1 d . .
H10 H 0.4534 0.4968 0.2393 0.016 Uiso 1 1 calc R U
F11 F 0.95689(9) 0.35330(8) 0.54486(7) 0.02074(17) Uani 1 1 d . .
C11 C 0.60733(13) 0.56365(11) 0.26992(10) 0.0127(2) Uani 1 1 d . .
F12 F 0.89693(9) 0.24917(8) 0.45363(7) 0.02260(18) Uani 1 1 d . .
C12 C 0.70671(14) 0.53818(12) 0.32874(10) 0.0142(2) Uani 1 1 d . .
H12 H 0.7670 0.5975 0.3194 0.017 Uiso 1 1 calc R U
F13 F 0.73227(9) 0.32922(9) 0.58276(6) 0.02304(18) Uani 1 1 d . .
C13 C 0.76666(14) 0.29877(12) 0.03045(11) 0.0150(2) Uani 1 1 d . .
F14 F 0.79820(9) 0.51976(8) 0.50732(7) 0.02269(18) Uani 1 1 d . .
C14 C 0.81485(13) 0.37950(13) -0.08506(10) 0.0149(2) Uani 1 1 d . .
F15 F 0.96418(9) 0.43935(9) 0.37807(7) 0.02301(18) Uani 1 1 d . .
C15 C 0.86434(16) 0.28663(14) 0.10043(12) 0.0223(3) Uani 1 1 d . .
H15A H 0.9591 0.2423 0.0706 0.033 Uiso 1 1 calc R U
H15B H 0.8239 0.2387 0.1718 0.033 Uiso 1 1 calc R U
H15C H 0.8729 0.3710 0.1039 0.033 Uiso 1 1 calc R U
F16 F 0.57920(9) 0.84849(8) 0.09833(7) 0.02227(18) Uani 1 1 d . .
C16 C 0.73589(16) 0.16933(13) 0.03527(13) 0.0224(3) Uani 1 1 d . .
H16A H 0.6704 0.1790 -0.0082 0.034 Uiso 1 1 calc R U
H16B H 0.6920 0.1297 0.1087 0.034 Uiso 1 1 calc R U
H16C H 0.8255 0.1160 0.0084 0.034 Uiso 1 1 calc R U
F17 F 0.42443(9) 0.72609(8) 0.20374(7) 0.02016(17) Uani 1 1 d . .
C17 C 0.90755(14) 0.47573(13) -0.09489(11) 0.0187(3) Uani 1 1 d . .
H17A H 0.9213 0.5317 -0.1657 0.028 Uiso 1 1 calc R U
H17B H 1.0007 0.4315 -0.0839 0.028 Uiso 1 1 calc R U
H17C H 0.8603 0.5259 -0.0415 0.028 Uiso 1 1 calc R U
F18 F 0.61190(10) 0.65212(8) 0.08326(6) 0.02278(18) Uani 1 1 d . .
C18 C 0.88523(15) 0.30333(14) -0.16921(12) 0.0219(3) Uani 1 1 d . .
H18A H 0.9075 0.3609 -0.2390 0.033 Uiso 1 1 calc R U
H18B H 0.8199 0.2489 -0.1680 0.033 Uiso 1 1 calc R U
H18C H 0.9737 0.2510 -0.1550 0.033 Uiso 1 1 calc R U
F19 F 0.75964(9) 0.71601(8) 0.14618(8) 0.0260(2) Uani 1 1 d . .
F20 F 0.57170(10) 0.78837(8) 0.26801(7) 0.02390(19) Uani 1 1 d . .

loop_
_atom_site_aniso_label
_atom_site_aniso_U_11
_atom_site_aniso_U_22
_atom_site_aniso_U_33
_atom_site_aniso_U_23
_atom_site_aniso_U_13
_atom_site_aniso_U_12
S1 0.01612(15) 0.01216(14) 0.01278(14) -0.00114(11) -0.00346(11) -0.00320(11)
F1 0.0285(5) 0.0218(4) 0.0126(4) 0.0017(3) -0.0022(3) -0.0090(3)
O1 0.0129(4) 0.0178(4) 0.0131(4) -0.0030(3) -0.0024(3) 0.0018(3)
C1 0.0123(6) 0.0126(5) 0.0118(6) -0.0015(4) -0.0011(4) -0.0017(4)
B1 0.0107(6) 0.0157(6) 0.0141(6) -0.0046(5) -0.0036(5) -0.0016(5)
S2 0.01797(16) 0.01962(15) 0.01457(15) -0.00535(12) -0.00388(12) -0.00697(12)
F2 0.0208(4) 0.0230(4) 0.0198(4) -0.0007(3) -0.0105(3) -0.0025(3)
O2 0.0099(4) 0.0205(4) 0.0130(4) -0.0044(3) -0.0035(3) 0.0014(3)
C2 0.0130(6) 0.0132(5) 0.0166(6) -0.0038(5) -0.0032(5) -0.0032(4)
S3 0.01284(14) 0.01523(14) 0.01457(15) -0.00359(11) -0.00522(11) -0.00253(11)
F3 0.0309(5) 0.0115(4) 0.0212(4) -0.0021(3) -0.0058(4) -0.0055(3)
C3 0.0133(6) 0.0152(6) 0.0142(6) -0.0056(5) -0.0043(5) -0.0022(4)
S4 0.01539(15) 0.01379(14) 0.01481(15) -0.00246(11) -0.00463(12) -0.00328(11)
F4 0.0143(4) 0.0242(4) 0.0195(4) 0.0004(3) -0.0034(3) -0.0061(3)
C4 0.0136(6) 0.0150(6) 0.0134(6) -0.0033(5) -0.0024(5) -0.0026(4)
F5 0.0244(4) 0.0158(4) 0.0156(4) -0.0058(3) 0.0012(3) -0.0046(3)
C5 0.0106(5) 0.0130(5) 0.0152(6) -0.0041(4) -0.0031(5) -0.0021(4)
F6 0.0350(5) 0.0370(5) 0.0187(4) -0.0104(4) -0.0083(4) -0.0162(4)
C6 0.0140(6) 0.0136(5) 0.0144(6) -0.0042(4) -0.0047(5) -0.0019(4)
F7 0.0201(4) 0.0383(5) 0.0251(4) -0.0192(4) 0.0016(3) -0.0076(4)
C7 0.0105(5) 0.0163(6) 0.0137(6) -0.0048(5) -0.0044(4) -0.0013(4)
F8 0.0413(5) 0.0230(4) 0.0183(4) 0.0006(3) -0.0135(4) -0.0109(4)
C8 0.0125(6) 0.0146(6) 0.0130(6) -0.0035(4) -0.0017(5) -0.0025(4)
F9 0.0165(4) 0.0390(5) 0.0246(4) -0.0113(4) -0.0066(3) -0.0062(4)
C9 0.0108(5) 0.0142(6) 0.0142(6) -0.0059(5) -0.0009(4) -0.0026(4)
F10 0.0365(5) 0.0180(4) 0.0248(4) -0.0061(3) -0.0098(4) -0.0099(4)
C10 0.0116(6) 0.0165(6) 0.0124(6) -0.0052(5) -0.0021(4) -0.0030(4)
F11 0.0202(4) 0.0230(4) 0.0238(4) -0.0035(3) -0.0144(3) -0.0029(3)
C11 0.0127(6) 0.0122(5) 0.0122(6) -0.0022(4) -0.0020(5) -0.0022(4)
F12 0.0230(4) 0.0180(4) 0.0323(5) -0.0109(3) -0.0157(4) 0.0042(3)
C12 0.0130(6) 0.0153(6) 0.0152(6) -0.0046(5) -0.0028(5) -0.0039(4)
F13 0.0215(4) 0.0339(5) 0.0135(4) 0.0000(3) -0.0044(3) -0.0108(4)
C13 0.0113(6) 0.0161(6) 0.0169(6) -0.0042(5) -0.0044(5) 0.0007(4)
F14 0.0262(4) 0.0190(4) 0.0306(5) -0.0119(3) -0.0155(4) 0.0001(3)
C14 0.0090(5) 0.0196(6) 0.0157(6) -0.0057(5) -0.0036(5) 0.0008(5)
F15 0.0136(4) 0.0350(5) 0.0193(4) -0.0006(4) -0.0037(3) -0.0094(3)
C15 0.0214(7) 0.0246(7) 0.0222(7) -0.0011(6) -0.0122(6) -0.0025(5)
F16 0.0270(4) 0.0154(4) 0.0232(4) 0.0021(3) -0.0099(4) -0.0047(3)
C16 0.0188(7) 0.0179(6) 0.0302(8) -0.0042(6) -0.0080(6) -0.0019(5)
F17 0.0151(4) 0.0221(4) 0.0220(4) -0.0013(3) -0.0072(3) -0.0019(3)
C17 0.0125(6) 0.0220(6) 0.0201(7) -0.0041(5) -0.0022(5) -0.0037(5)
F18 0.0340(5) 0.0201(4) 0.0137(4) -0.0046(3) -0.0040(3) -0.0054(3)
C18 0.0160(6) 0.0297(7) 0.0205(7) -0.0132(6) -0.0018(5) 0.0007(5)
F19 0.0156(4) 0.0233(4) 0.0339(5) 0.0042(4) -0.0051(4) -0.0076(3)
F20 0.0359(5) 0.0167(4) 0.0253(4) -0.0081(3) -0.0156(4) -0.0016(3)

loop_
_atom_type_symbol
_atom_type_description
_atom_type_scat_dispersion_real
_atom_type_scat_dispersion_imag
_atom_type_scat_source
C C 0.0033 0.0016 'International Tables Vol C Tables 4.2.6.8 and 6.1.1.4'
H H 0.0000 0.0000 'International Tables Vol C Tables 4.2.6.8 and 6.1.1.4'
F F 0.0171 0.0103 'International Tables Vol C Tables 4.2.6.8 and 6.1.1.4'
S S 0.1246 0.1234 'International Tables Vol C Tables 4.2.6.8 and 6.1.1.4'
B B 0.0013 0.0007 'International Tables Vol C Tables 4.2.6.8 and 6.1.1.4'
O O 0.0106 0.0060 'International Tables Vol C Tables 4.2.6.8 and 6.1.1.4'

loop_
_geom_angle_atom_site_label_1
_geom_angle_atom_site_label_2
_geom_angle_atom_site_label_3
_geom_angle
_geom_angle_site_symmetry_3
F1 S1 F4 88.00(5) .
F1 S1 F2 88.04(5) .
F4 S1 F2 176.02(5) .
F1 S1 F3 88.26(5) .
F4 S1 F3 89.83(5) .
F2 S1 F3 89.57(5) .
F1 S1 F5 87.73(5) .
F4 S1 F5 90.25(5) .
F2 S1 F5 90.08(5) .
F3 S1 F5 175.99(5) .
F1 S1 C1 179.29(5) .
F4 S1 C1 92.12(5) .
F2 S1 C1 91.84(5) .
F3 S1 C1 92.44(5) .
F5 S1 C1 91.57(5) .
B1 O1 C13 108.15(10) .
C2 C1 C6 121.78(12) .
C2 C1 S1 119.44(10) .
C6 C1 S1 118.75(10) .
O1 B1 O2 113.34(11) .
O1 B1 B1 123.07(14) 2_665
O2 B1 B1 123.59(14) 2_665
F8 S2 F7 89.94(5) .
F8 S2 F6 88.09(5) .
F7 S2 F6 88.43(5) .
F8 S2 F9 90.03(5) .
F7 S2 F9 176.56(5) .
F6 S2 F9 88.14(5) .
F8 S2 F10 175.85(5) .
F7 S2 F10 89.98(5) .
F6 S2 F10 87.76(5) .
F9 S2 F10 89.80(5) .
F8 S2 C3 92.14(5) .
F7 S2 C3 91.94(5) .
F6 S2 C3 179.56(6) .
F9 S2 C3 91.49(5) .
F10 S2 C3 92.01(5) .
B1 O2 C14 107.70(10) .
C1 C2 C3 117.81(12) .
C1 C2 H2 121.1 .
C3 C2 H2 121.1 .
F11 S3 F13 88.06(5) .
F11 S3 F12 88.25(5) .
F13 S3 F12 89.86(5) .
F11 S3 F15 87.86(5) .
F13 S3 F15 175.91(5) .
F12 S3 F15 89.94(5) .
F11 S3 F14 88.01(5) .
F13 S3 F14 89.83(5) .
F12 S3 F14 176.26(5) .
F15 S3 F14 90.10(5) .
F11 S3 C7 179.72(5) .
F13 S3 C7 92.04(5) .
F12 S3 C7 92.02(5) .
F15 S3 C7 92.04(5) .
F14 S3 C7 91.72(5) .
C2 C3 C4 122.04(12) .
C2 C3 S2 118.10(10) .
C4 C3 S2 119.86(10) .
F16 S4 F17 88.00(5) .
F16 S4 F18 88.21(5) .
F17 S4 F18 90.20(5) .
F16 S4 F19 87.67(5) .
F17 S4 F19 175.67(5) .
F18 S4 F19 89.85(5) .
F16 S4 F20 88.23(5) .
F17 S4 F20 89.79(5) .
F18 S4 F20 176.44(5) .
F19 S4 F20 89.89(5) .
F16 S4 C11 179.70(6) .
F17 S4 C11 92.15(5) .
F18 S4 C11 92.05(5) .
F19 S4 C11 92.17(5) .
F20 S4 C11 91.51(5) .
C3 C4 C5 119.07(12) .
C3 C4 H4 120.5 .
C5 C4 H4 120.5 .
C4 C5 C6 119.55(12) .
C4 C5 C9 121.97(11) .
C6 C5 C9 118.47(11) .
C1 C6 C5 119.73(12) .
C1 C6 H6 120.1 .
C5 C6 H6 120.1 .
C8 C7 C12 121.82(12) .
C8 C7 S3 119.04(10) .
C12 C7 S3 119.14(10) .
C7 C8 C9 119.69(12) .
C7 C8 H8 120.2 .
C9 C8 H8 120.2 .
C8 C9 C10 119.64(11) .
C8 C9 C5 118.97(11) .
C10 C9 C5 121.35(11) .
C11 C10 C9 118.96(12) .
C11 C10 H10 120.5 .
C9 C10 H10 120.5 .
C10 C11 C12 122.15(12) .
C10 C11 S4 119.86(10) .
C12 C11 S4 117.98(10) .
C7 C12 C11 117.73(12) .
C7 C12 H12 121.1 .
C11 C12 H12 121.1 .
O1 C13 C15 107.52(11) .
O1 C13 C16 106.70(11) .
C15 C13 C16 110.47(11) .
O1 C13 C14 102.68(10) .
C15 C13 C14 114.90(11) .
C16 C13 C14 113.75(11) .
O2 C14 C18 108.91(11) .
O2 C14 C17 106.09(10) .
C18 C14 C17 109.95(11) .
O2 C14 C13 102.74(10) .
C18 C14 C13 114.91(11) .
C17 C14 C13 113.53(11) .
C13 C15 H15A 109.5 .
C13 C15 H15B 109.5 .
H15A C15 H15B 109.5 .
C13 C15 H15C 109.5 .
H15A C15 H15C 109.5 .
H15B C15 H15C 109.5 .
C13 C16 H16A 109.5 .
C13 C16 H16B 109.5 .
H16A C16 H16B 109.5 .
C13 C16 H16C 109.5 .
H16A C16 H16C 109.5 .
H16B C16 H16C 109.5 .
C14 C17 H17A 109.5 .
C14 C17 H17B 109.5 .
H17A C17 H17B 109.5 .
C14 C17 H17C 109.5 .
H17A C17 H17C 109.5 .
H17B C17 H17C 109.5 .
C14 C18 H18A 109.5 .
C14 C18 H18B 109.5 .
H18A C18 H18B 109.5 .
C14 C18 H18C 109.5 .
H18A C18 H18C 109.5 .
H18B C18 H18C 109.5 .

loop_
_geom_bond_atom_site_label_1
_geom_bond_atom_site_label_2
_geom_bond_distance
_geom_bond_site_symmetry_2
S1 F1 1.5787(8) .
S1 F4 1.5807(9) .
S1 F2 1.5885(9) .
S1 F3 1.5889(8) .
S1 F5 1.5898(8) .
S1 C1 1.8083(13) .
O1 B1 1.3669(17) .
O1 C13 1.4678(15) .
C1 C2 1.3839(18) .
C1 C6 1.3865(18) .
B1 O2 1.3685(17) .
B1 B1 1.706(3) 2_665
S2 F8 1.5769(9) .
S2 F7 1.5778(9) .
S2 F6 1.5789(9) .
S2 F9 1.5859(9) .
S2 F10 1.5871(9) .
S2 C3 1.8123(13) .
O2 C14 1.4703(15) .
C2 C3 1.3905(18) .
C2 H2 0.9500 .
S3 F11 1.5762(8) .
S3 F13 1.5834(9) .
S3 F12 1.5841(9) .
S3 F15 1.5854(9) .
S3 F14 1.5870(9) .
S3 C7 1.8080(13) .
C3 C4 1.3924(18) .
S4 F16 1.5762(8) .
S4 F17 1.5792(9) .
S4 F18 1.5824(9) .
S4 F19 1.5884(9) .
S4 F20 1.5905(9) .
S4 C11 1.8146(13) .
C4 C5 1.3968(18) .
C4 H4 0.9500 .
C5 C6 1.3986(18) .
C5 C9 1.4881(17) .
C6 H6 0.9500 .
C7 C8 1.3858(18) .
C7 C12 1.3876(18) .
C8 C9 1.3985(18) .
C8 H8 0.9500 .
C9 C10 1.4015(18) .
C10 C11 1.3904(17) .
C10 H10 0.9500 .
C11 C12 1.3921(18) .
C12 H12 0.9500 .
C13 C15 1.5221(19) .
C13 C16 1.5239(19) .
C13 C14 1.5688(18) .
C14 C18 1.5179(18) .
C14 C17 1.5236(19) .
C15 H15A 0.9800 .
C15 H15B 0.9800 .
C15 H15C 0.9800 .
C16 H16A 0.9800 .
C16 H16B 0.9800 .
C16 H16C 0.9800 .
C17 H17A 0.9800 .
C17 H17B 0.9800 .
C17 H17C 0.9800 .
C18 H18A 0.9800 .
C18 H18B 0.9800 .
C18 H18C 0.9800 .
